data_2224867
loop_
_publ_author_name
'Suchetan, P. A.'
'Gowda, B. Thimme'
'Foro, Sabine'
'Fuess, Hartmut'

_publ_section_title
;
 <i>N</i>-(4-Chlorobenzoyl)-4-methylbenzenesulfonamide
;
_journal_coeditor_code BT5156
_journal_issue 2
_journal_name_full 'Acta Crystallographica Section E'
_journal_page_first o327
_journal_paper_doi 10.1107/S1600536809055585
_journal_volume 66
_journal_year 2010
_chemical_formula_iupac 'C14 H12 Cl N O3 S'
_chemical_formula_moiety 'C14 H12 Cl N O3 S'
_chemical_formula_sum 'C14 H12 Cl N O3 S'
_chemical_formula_weight 309.76
_chemical_name_systematic
;
<i>N</i>-(4-Chlorobenzoyl)-4-methylbenzenesulfonamide
;
_space_group_IT_number 15
_symmetry_cell_setting monoclinic
_symmetry_space_group_name_Hall '-C 2yc'
_symmetry_space_group_name_H-M 'C 1 2/c 1'
_atom_sites_solution_hydrogens geom
_atom_sites_solution_primary direct
_atom_sites_solution_secondary difmap
_audit_creation_method SHELXL-97
_cell_angle_alpha 90.00
_cell_angle_beta 122.160(10)
_cell_angle_gamma 90.00
_cell_formula_units_Z 16
_cell_length_a 25.675(3)
_cell_length_b 12.0508(8)
_cell_length_c 22.191(3)
_cell_measurement_reflns_used 3720
_cell_measurement_temperature 299(2)
_cell_measurement_theta_max 27.83
_cell_measurement_theta_min 2.44
_cell_volume 5812.5(13)
_computing_cell_refinement
;
CrysAlis RED (Oxford Diffraction, 2009)
;
_computing_data_collection
;
CrysAlis CCD (Oxford Diffraction, 2009)
;
_computing_data_reduction
;
CrysAlis RED (Oxford Diffraction, 2009)
;
_computing_molecular_graphics 'PLATON (Spek, 2009)'
_computing_publication_material 'SHELXL97 (Sheldrick, 2008)'
_computing_structure_refinement 'SHELXL97 (Sheldrick, 2008)'
_computing_structure_solution 'SHELXS97 (Sheldrick, 2008)'
_diffrn_ambient_temperature 299(2)
_diffrn_measured_fraction_theta_full 0.998
_diffrn_measured_fraction_theta_max 0.998
_diffrn_measurement_device_type
;
Oxford Diffraction Xcalibur diffractometer
with a Sapphire CCD detector
;
_diffrn_measurement_method
;
Rotation method data acquisition using omega and phi scans
;
_diffrn_radiation_monochromator graphite
_diffrn_radiation_source 'fine-focus sealed tube'
_diffrn_radiation_type MoK\a
_diffrn_radiation_wavelength 0.71073
_diffrn_reflns_av_R_equivalents 0.0181
_diffrn_reflns_av_sigmaI/netI 0.0343
_diffrn_reflns_limit_h_max 32
_diffrn_reflns_limit_h_min -25
_diffrn_reflns_limit_k_max 15
_diffrn_reflns_limit_k_min -10
_diffrn_reflns_limit_l_max 26
_diffrn_reflns_limit_l_min -27
_diffrn_reflns_number 12864
_diffrn_reflns_theta_full 26.37
_diffrn_reflns_theta_max 26.37
_diffrn_reflns_theta_min 2.45
_diffrn_standards_decay_% 0
_exptl_absorpt_coefficient_mu 0.412
_exptl_absorpt_correction_T_max 0.8396
_exptl_absorpt_correction_T_min 0.8206
_exptl_absorpt_correction_type multi-scan
_exptl_absorpt_process_details
;
(CrysAlis RED; Oxford Diffraction, 2009)
;
_exptl_crystal_colour colourless
_exptl_crystal_density_diffrn 1.416
_exptl_crystal_density_method 'not measured'
_exptl_crystal_description prism
_exptl_crystal_F_000 2560
_exptl_crystal_size_max 0.50
_exptl_crystal_size_mid 0.48
_exptl_crystal_size_min 0.44
_refine_diff_density_max 0.224
_refine_diff_density_min -0.348
_refine_ls_extinction_method none
_refine_ls_goodness_of_fit_ref 1.067
_refine_ls_hydrogen_treatment mixed
_refine_ls_matrix_type full
_refine_ls_number_parameters 367
_refine_ls_number_reflns 5931
_refine_ls_number_restraints 2
_refine_ls_restrained_S_all 1.067
_refine_ls_R_factor_all 0.0771
_refine_ls_R_factor_gt 0.0445
_refine_ls_shift/su_max 0.000
_refine_ls_shift/su_mean 0.000
_refine_ls_structure_factor_coef Fsqd
_refine_ls_weighting_details 'calc w=1/[\s^2^(Fo^2^)+(0.0686P)^2^+0.2769P] where P=(Fo^2^+2Fc^2^)/3'
_refine_ls_weighting_scheme calc
_refine_ls_wR_factor_gt 0.1197
_refine_ls_wR_factor_ref 0.1304
_reflns_number_gt 3733
_reflns_number_total 5931
_reflns_threshold_expression I>2sigma(I)
_cod_data_source_file bt5156.cif
_cod_data_source_block I
_cod_original_cell_volume 5812.5(11)
_cod_original_sg_symbol_H-M 'C 2/c'
_cod_database_code 2224867
_cod_database_fobs_code 2224867

loop_
_symmetry_equiv_pos_as_xyz
'x, y, z'
'-x, y, -z+1/2'
'x+1/2, y+1/2, z'
'-x+1/2, y+1/2, -z+1/2'
'-x, -y, -z'
'x, -y, z-1/2'
'-x+1/2, -y+1/2, -z'
'x+1/2, -y+1/2, z-1/2'

loop_
_atom_site_type_symbol
_atom_site_label
_atom_site_fract_x
_atom_site_fract_y
_atom_site_fract_z
_atom_site_U_iso_or_equiv
_atom_site_adp_type
_atom_site_calc_flag
_atom_site_refinement_flags
_atom_site_occupancy
_atom_site_disorder_assembly
_atom_site_disorder_group
Cl Cl1 0.38789(4) 0.05434(7) 0.38377(5) 0.0983(3) Uani d . 1 . .
S S1 0.14332(3) -0.10122(5) 0.50954(3) 0.05366(19) Uani d . 1 . .
O O1 0.11216(9) -0.19893(15) 0.47163(12) 0.0881(6) Uani d . 1 . .
O O2 0.18104(8) -0.10514(17) 0.58521(9) 0.0788(6) Uani d . 1 . .
O O3 0.22829(9) 0.08559(16) 0.54283(10) 0.0806(6) Uani d . 1 . .
N N1 0.18659(8) -0.06886(16) 0.47816(9) 0.0452(5) Uani d D 1 . .
H H1N 0.1773(10) -0.1095(16) 0.4431(9) 0.054 Uiso d D 1 . .
C C1 0.09034(10) 0.00583(18) 0.48616(12) 0.0442(5) Uani d . 1 . .
C C2 0.09089(11) 0.0707(2) 0.53769(14) 0.0585(7) Uani d . 1 . .
H H2 0.1209 0.0605 0.5855 0.070 Uiso calc R 1 . .
C C3 0.04631(14) 0.1506(2) 0.51720(18) 0.0740(8) Uani d . 1 . .
H H3 0.0462 0.1941 0.5518 0.089 Uiso calc R 1 . .
C C4 0.00175(14) 0.1678(3) 0.4465(2) 0.0793(9) Uani d . 1 . .
C C5 0.00290(14) 0.1015(3) 0.39662(17) 0.0886(10) Uani d . 1 . .
H H5 -0.0269 0.1118 0.3487 0.106 Uiso calc R 1 . .
C C6 0.04580(12) 0.0223(2) 0.41515(14) 0.0691(7) Uani d . 1 . .
H H6 0.0455 -0.0211 0.3803 0.083 Uiso calc R 1 . .
C C7 0.22739(10) 0.01850(19) 0.50176(12) 0.0477(6) Uani d . 1 . .
C C8 0.26807(10) 0.02355(18) 0.47333(11) 0.0417(5) Uani d . 1 . .
C C9 0.28899(10) 0.12670(19) 0.46694(13) 0.0532(6) Uani d . 1 . .
H H9 0.2778 0.1901 0.4812 0.064 Uiso calc R 1 . .
C C10 0.32578(11) 0.1362(2) 0.44001(13) 0.0566(7) Uani d . 1 . .
H H10 0.3397 0.2055 0.4361 0.068 Uiso calc R 1 . .
C C11 0.34187(11) 0.0432(2) 0.41897(13) 0.0547(6) Uani d . 1 . .
C C12 0.32329(11) -0.0603(2) 0.42626(13) 0.0580(7) Uani d . 1 . .
H H12 0.3360 -0.1233 0.4133 0.070 Uiso calc R 1 . .
C C13 0.28596(10) -0.06994(19) 0.45281(12) 0.0494(6) Uani d . 1 . .
H H13 0.2726 -0.1396 0.4570 0.059 Uiso calc R 1 . .
C C14 -0.04607(16) 0.2566(3) 0.4263(2) 0.1319(16) Uani d . 1 . .
H H14A -0.0263 0.3246 0.4500 0.158 Uiso calc R 1 . .
H H14B -0.0740 0.2341 0.4402 0.158 Uiso calc R 1 . .
H H14C -0.0684 0.2679 0.3757 0.158 Uiso calc R 1 . .
Cl Cl2 0.10332(4) 0.14098(7) 0.31950(5) 0.0936(3) Uani d . 1 . .
S S2 0.33983(3) 0.23886(6) 0.17178(3) 0.0584(2) Uani d . 1 . .
O O4 0.31253(8) 0.18435(17) 0.10439(8) 0.0764(6) Uani d . 1 . .
O O5 0.35779(10) 0.35126(16) 0.17631(11) 0.0853(6) Uani d . 1 . .
O O6 0.33220(8) 0.33394(15) 0.29154(9) 0.0688(5) Uani d . 1 . .
N N2 0.28714(9) 0.22737(16) 0.19241(10) 0.0510(5) Uani d D 1 . .
H H2N 0.2582(8) 0.1838(16) 0.1619(10) 0.061 Uiso d D 1 . .
C C15 0.40193(10) 0.1613(2) 0.23652(12) 0.0501(6) Uani d . 1 . .
C C16 0.39912(11) 0.0479(2) 0.23028(13) 0.0613(7) Uani d . 1 . .
H H16 0.3644 0.0142 0.1926 0.074 Uiso calc R 1 . .
C C17 0.44735(13) -0.0156(3) 0.27945(16) 0.0755(8) Uani d . 1 . .
H H17 0.4450 -0.0924 0.2745 0.091 Uiso calc R 1 . .
C C18 0.49838(13) 0.0307(4) 0.33503(16) 0.0806(9) Uani d . 1 . .
C C19 0.50120(13) 0.1440(4) 0.34170(15) 0.0901(11) Uani d . 1 . .
H H19 0.5361 0.1766 0.3797 0.108 Uiso calc R 1 . .
C C20 0.45307(13) 0.2109(3) 0.29301(14) 0.0734(8) Uani d . 1 . .
H H20 0.4552 0.2876 0.2984 0.088 Uiso calc R 1 . .
C C21 0.29100(11) 0.27162(19) 0.25229(12) 0.0486(6) Uani d . 1 . .
C C22 0.24186(10) 0.23757(18) 0.26438(11) 0.0433(5) Uani d . 1 . .
C C23 0.22642(11) 0.3098(2) 0.30130(12) 0.0533(6) Uani d . 1 . .
H H23 0.2454 0.3788 0.3154 0.064 Uiso calc R 1 . .
C C24 0.18339(12) 0.2803(2) 0.31707(13) 0.0585(7) Uani d . 1 . .
H H24 0.1725 0.3296 0.3408 0.070 Uiso calc R 1 . .
C C25 0.15648(11) 0.1773(2) 0.29750(13) 0.0555(6) Uani d . 1 . .
C C26 0.17150(12) 0.1034(2) 0.26192(13) 0.0576(6) Uani d . 1 . .
H H26 0.1531 0.0338 0.2490 0.069 Uiso calc R 1 . .
C C27 0.21412(11) 0.13404(19) 0.24571(12) 0.0517(6) Uani d . 1 . .
H H27 0.2246 0.0844 0.2218 0.062 Uiso calc R 1 . .
C C28 0.55230(14) -0.0392(4) 0.38905(19) 0.1392(17) Uani d . 1 . .
H H28A 0.5748 -0.0653 0.3685 0.167 Uiso calc R 1 . .
H H28B 0.5374 -0.1014 0.4026 0.167 Uiso calc R 1 . .
H H28C 0.5789 0.0050 0.4303 0.167 Uiso calc R 1 . .

loop_
_atom_site_aniso_label
_atom_site_aniso_U_11
_atom_site_aniso_U_22
_atom_site_aniso_U_33
_atom_site_aniso_U_12
_atom_site_aniso_U_13
_atom_site_aniso_U_23
Cl1 0.1146(7) 0.0990(6) 0.1408(8) 0.0175(5) 0.1081(6) 0.0329(5)
S1 0.0629(4) 0.0522(4) 0.0623(4) 0.0014(3) 0.0443(3) 0.0062(3)
O1 0.1045(15) 0.0493(11) 0.1475(19) -0.0261(11) 0.0920(15) -0.0236(12)
O2 0.0802(12) 0.1132(16) 0.0579(12) 0.0377(12) 0.0467(10) 0.0363(11)
O3 0.0916(14) 0.0817(14) 0.0988(15) -0.0321(11) 0.0711(13) -0.0506(12)
N1 0.0521(11) 0.0500(12) 0.0439(11) -0.0115(9) 0.0326(10) -0.0143(9)
C1 0.0444(12) 0.0488(14) 0.0459(14) -0.0055(10) 0.0283(11) 0.0032(10)
C2 0.0564(15) 0.0642(17) 0.0577(16) -0.0022(13) 0.0323(13) -0.0058(13)
C3 0.080(2) 0.0623(19) 0.107(3) 0.0012(16) 0.069(2) -0.0054(17)
C4 0.0615(18) 0.074(2) 0.124(3) 0.0162(16) 0.064(2) 0.042(2)
C5 0.0615(18) 0.129(3) 0.074(2) 0.020(2) 0.0349(17) 0.041(2)
C6 0.0667(17) 0.091(2) 0.0517(17) 0.0017(16) 0.0326(14) 0.0052(15)
C7 0.0526(14) 0.0490(14) 0.0448(14) -0.0029(12) 0.0281(11) -0.0081(11)
C8 0.0420(12) 0.0412(13) 0.0431(13) -0.0006(10) 0.0233(10) -0.0018(10)
C9 0.0556(14) 0.0412(14) 0.0663(16) 0.0040(11) 0.0348(13) -0.0005(11)
C10 0.0555(15) 0.0457(15) 0.0730(18) 0.0020(12) 0.0372(14) 0.0153(12)
C11 0.0552(14) 0.0602(17) 0.0630(16) 0.0089(13) 0.0411(13) 0.0166(13)
C12 0.0678(16) 0.0494(15) 0.0771(18) 0.0106(13) 0.0522(15) 0.0037(13)
C13 0.0585(14) 0.0401(14) 0.0625(16) -0.0003(11) 0.0408(13) 0.0012(11)
C14 0.101(3) 0.113(3) 0.227(5) 0.051(2) 0.118(3) 0.081(3)
Cl2 0.0976(6) 0.1036(7) 0.1202(7) -0.0049(5) 0.0852(6) 0.0033(5)
S2 0.0639(4) 0.0694(5) 0.0533(4) -0.0019(3) 0.0388(3) 0.0103(3)
O4 0.0730(12) 0.1215(16) 0.0424(10) 0.0038(12) 0.0358(9) -0.0008(10)
O5 0.1050(15) 0.0662(13) 0.1101(17) -0.0067(11) 0.0744(14) 0.0229(11)
O6 0.0759(12) 0.0704(12) 0.0660(12) -0.0237(10) 0.0417(10) -0.0165(10)
N2 0.0519(12) 0.0614(14) 0.0430(11) -0.0046(10) 0.0275(10) -0.0021(9)
C15 0.0492(14) 0.0624(17) 0.0465(14) -0.0135(12) 0.0307(12) -0.0030(12)
C16 0.0503(15) 0.0705(19) 0.0578(17) -0.0067(14) 0.0252(13) -0.0029(14)
C17 0.0630(18) 0.082(2) 0.080(2) 0.0059(16) 0.0372(18) 0.0178(17)
C18 0.0546(18) 0.127(3) 0.064(2) 0.000(2) 0.0343(16) 0.024(2)
C19 0.0490(17) 0.157(4) 0.0515(19) -0.036(2) 0.0178(15) -0.010(2)
C20 0.0704(18) 0.087(2) 0.0611(18) -0.0333(17) 0.0337(16) -0.0167(16)
C21 0.0584(15) 0.0430(14) 0.0453(14) 0.0013(12) 0.0281(12) 0.0025(11)
C22 0.0521(13) 0.0399(13) 0.0380(12) 0.0053(11) 0.0241(11) 0.0052(10)
C23 0.0672(16) 0.0379(13) 0.0566(15) -0.0008(12) 0.0341(13) -0.0041(11)
C24 0.0702(17) 0.0538(16) 0.0626(17) 0.0121(14) 0.0428(14) -0.0011(13)
C25 0.0586(15) 0.0609(17) 0.0552(15) 0.0058(13) 0.0358(13) 0.0081(13)
C26 0.0703(16) 0.0476(15) 0.0643(16) -0.0079(13) 0.0421(14) -0.0018(13)
C27 0.0667(16) 0.0457(14) 0.0510(15) 0.0020(12) 0.0369(13) -0.0026(11)
C28 0.069(2) 0.233(5) 0.096(3) 0.032(3) 0.030(2) 0.081(3)

loop_
_atom_type_symbol
_atom_type_description
_atom_type_scat_dispersion_real
_atom_type_scat_dispersion_imag
_atom_type_scat_source
C C 0.0033 0.0016 'International Tables Vol C Tables 4.2.6.8 and 6.1.1.4'
H H 0.0000 0.0000 'International Tables Vol C Tables 4.2.6.8 and 6.1.1.4'
Cl Cl 0.1484 0.1585 'International Tables Vol C Tables 4.2.6.8 and 6.1.1.4'
N N 0.0061 0.0033 'International Tables Vol C Tables 4.2.6.8 and 6.1.1.4'
O O 0.0106 0.0060 'International Tables Vol C Tables 4.2.6.8 and 6.1.1.4'
S S 0.1246 0.1234 'International Tables Vol C Tables 4.2.6.8 and 6.1.1.4'

loop_
_geom_angle_atom_site_label_1
_geom_angle_atom_site_label_2
_geom_angle_atom_site_label_3
_geom_angle_site_symmetry_1
_geom_angle_site_symmetry_3
_geom_angle
_geom_angle_publ_flag
O1 S1 O2 . . 119.07(13) ?
O1 S1 N1 . . 103.93(10) ?
O2 S1 N1 . . 108.60(10) ?
O1 S1 C1 . . 109.47(12) ?
O2 S1 C1 . . 108.00(11) ?
N1 S1 C1 . . 107.18(10) ?
C7 N1 S1 . . 124.74(15) ?
C7 N1 H1N . . 125.6(16) ?
S1 N1 H1N . . 109.4(16) ?
C2 C1 C6 . . 120.0(2) ?
C2 C1 S1 . . 120.74(19) ?
C6 C1 S1 . . 119.16(19) ?
C3 C2 C1 . . 118.9(3) ?
C3 C2 H2 . . 120.5 ?
C1 C2 H2 . . 120.5 ?
C2 C3 C4 . . 121.4(3) ?
C2 C3 H3 . . 119.3 ?
C4 C3 H3 . . 119.3 ?
C5 C4 C3 . . 117.9(3) ?
C5 C4 C14 . . 122.4(4) ?
C3 C4 C14 . . 119.7(4) ?
C6 C5 C4 . . 122.0(3) ?
C6 C5 H5 . . 119.0 ?
C4 C5 H5 . . 119.0 ?
C5 C6 C1 . . 119.8(3) ?
C5 C6 H6 . . 120.1 ?
C1 C6 H6 . . 120.1 ?
O3 C7 N1 . . 120.2(2) ?
O3 C7 C8 . . 124.0(2) ?
N1 C7 C8 . . 115.83(18) ?
C13 C8 C9 . . 118.7(2) ?
C13 C8 C7 . . 122.7(2) ?
C9 C8 C7 . . 118.6(2) ?
C10 C9 C8 . . 121.0(2) ?
C10 C9 H9 . . 119.5 ?
C8 C9 H9 . . 119.5 ?
C11 C10 C9 . . 119.2(2) ?
C11 C10 H10 . . 120.4 ?
C9 C10 H10 . . 120.4 ?
C10 C11 C12 . . 121.3(2) ?
C10 C11 Cl1 . . 119.64(19) ?
C12 C11 Cl1 . . 119.06(19) ?
C13 C12 C11 . . 119.5(2) ?
C13 C12 H12 . . 120.2 ?
C11 C12 H12 . . 120.2 ?
C12 C13 C8 . . 120.2(2) ?
C12 C13 H13 . . 119.9 ?
C8 C13 H13 . . 119.9 ?
C4 C14 H14A . . 109.5 ?
C4 C14 H14B . . 109.5 ?
H14A C14 H14B . . 109.5 ?
C4 C14 H14C . . 109.5 ?
H14A C14 H14C . . 109.5 ?
H14B C14 H14C . . 109.5 ?
O5 S2 O4 . . 118.25(12) ?
O5 S2 N2 . . 110.16(11) ?
O4 S2 N2 . . 103.53(10) ?
O5 S2 C15 . . 109.49(12) ?
O4 S2 C15 . . 109.86(12) ?
N2 S2 C15 . . 104.58(10) ?
C21 N2 S2 . . 125.70(17) ?
C21 N2 H2N . . 125.2(16) ?
S2 N2 H2N . . 108.9(16) ?
C16 C15 C20 . . 119.8(3) ?
C16 C15 S2 . . 118.36(18) ?
C20 C15 S2 . . 121.8(2) ?
C17 C16 C15 . . 120.0(3) ?
C17 C16 H16 . . 120.0 ?
C15 C16 H16 . . 120.0 ?
C18 C17 C16 . . 121.5(3) ?
C18 C17 H17 . . 119.2 ?
C16 C17 H17 . . 119.2 ?
C17 C18 C19 . . 118.6(3) ?
C17 C18 C28 . . 121.8(4) ?
C19 C18 C28 . . 119.6(3) ?
C18 C19 C20 . . 121.4(3) ?
C18 C19 H19 . . 119.3 ?
C20 C19 H19 . . 119.3 ?
C15 C20 C19 . . 118.6(3) ?
C15 C20 H20 . . 120.7 ?
C19 C20 H20 . . 120.7 ?
O6 C21 N2 . . 121.2(2) ?
O6 C21 C22 . . 123.0(2) ?
N2 C21 C22 . . 115.7(2) ?
C27 C22 C23 . . 118.5(2) ?
C27 C22 C21 . . 123.2(2) ?
C23 C22 C21 . . 118.1(2) ?
C24 C23 C22 . . 120.6(2) ?
C24 C23 H23 . . 119.7 ?
C22 C23 H23 . . 119.7 ?
C23 C24 C25 . . 119.4(2) ?
C23 C24 H24 . . 120.3 ?
C25 C24 H24 . . 120.3 ?
C26 C25 C24 . . 121.3(2) ?
C26 C25 Cl2 . . 120.2(2) ?
C24 C25 Cl2 . . 118.56(19) ?
C27 C26 C25 . . 118.9(2) ?
C27 C26 H26 . . 120.5 ?
C25 C26 H26 . . 120.5 ?
C26 C27 C22 . . 121.2(2) ?
C26 C27 H27 . . 119.4 ?
C22 C27 H27 . . 119.4 ?
C18 C28 H28A . . 109.5 ?
C18 C28 H28B . . 109.5 ?
H28A C28 H28B . . 109.5 ?
C18 C28 H28C . . 109.5 ?
H28A C28 H28C . . 109.5 ?
H28B C28 H28C . . 109.5 ?

loop_
_geom_bond_atom_site_label_1
_geom_bond_atom_site_label_2
_geom_bond_site_symmetry_2
_geom_bond_distance
_geom_bond_publ_flag
Cl1 C11 . 1.734(2) ?
S1 O1 . 1.4205(19) ?
S1 O2 . 1.4242(18) ?
S1 N1 . 1.6417(18) ?
S1 C1 . 1.741(2) ?
O3 C7 . 1.209(2) ?
N1 C7 . 1.377(3) ?
N1 H1N . 0.838(9) ?
C1 C2 . 1.379(3) ?
C1 C6 . 1.383(3) ?
C2 C3 . 1.375(3) ?
C2 H2 . 0.9300 ?
C3 C4 . 1.380(4) ?
C3 H3 . 0.9300 ?
C4 C5 . 1.377(5) ?
C4 C14 . 1.507(4) ?
C5 C6 . 1.345(4) ?
C5 H5 . 0.9300 ?
C6 H6 . 0.9300 ?
C7 C8 . 1.481(3) ?
C8 C13 . 1.382(3) ?
C8 C9 . 1.391(3) ?
C9 C10 . 1.365(3) ?
C9 H9 . 0.9300 ?
C10 C11 . 1.361(3) ?
C10 H10 . 0.9300 ?
C11 C12 . 1.375(3) ?
C12 C13 . 1.371(3) ?
C12 H12 . 0.9300 ?
C13 H13 . 0.9300 ?
C14 H14A . 0.9600 ?
C14 H14B . 0.9600 ?
C14 H14C . 0.9600 ?
Cl2 C25 . 1.732(2) ?
S2 O5 . 1.4170(19) ?
S2 O4 . 1.4294(18) ?
S2 N2 . 1.6487(19) ?
S2 C15 . 1.744(2) ?
O6 C21 . 1.209(3) ?
N2 C21 . 1.385(3) ?
N2 H2N . 0.867(9) ?
C15 C16 . 1.371(3) ?
C15 C20 . 1.378(3) ?
C16 C17 . 1.368(4) ?
C16 H16 . 0.9300 ?
C17 C18 . 1.352(4) ?
C17 H17 . 0.9300 ?
C18 C19 . 1.371(4) ?
C18 C28 . 1.515(4) ?
C19 C20 . 1.387(4) ?
C19 H19 . 0.9300 ?
C20 H20 . 0.9300 ?
C21 C22 . 1.481(3) ?
C22 C27 . 1.386(3) ?
C22 C23 . 1.390(3) ?
C23 C24 . 1.372(3) ?
C23 H23 . 0.9300 ?
C24 C25 . 1.374(3) ?
C24 H24 . 0.9300 ?
C25 C26 . 1.374(3) ?
C26 C27 . 1.372(3) ?
C26 H26 . 0.9300 ?
C27 H27 . 0.9300 ?
C28 H28A . 0.9600 ?
C28 H28B . 0.9600 ?
C28 H28C . 0.9600 ?

loop_
_geom_hbond_atom_site_label_D
_geom_hbond_atom_site_label_H
_geom_hbond_atom_site_label_A
_geom_hbond_site_symmetry_A
_geom_hbond_distance_DH
_geom_hbond_distance_HA
_geom_hbond_distance_DA
_geom_hbond_angle_DHA
N1 H1N O5 4_545 0.838(9) 2.349(13) 3.133(3) 156(2)
N2 H2N O2 6 0.867(9) 2.032(11) 2.890(3) 170(2)

loop_
_geom_torsion_atom_site_label_1
_geom_torsion_atom_site_label_2
_geom_torsion_atom_site_label_3
_geom_torsion_atom_site_label_4
_geom_torsion_site_symmetry_1
_geom_torsion_site_symmetry_2
_geom_torsion_site_symmetry_3
_geom_torsion_site_symmetry_4
_geom_torsion
_geom_torsion_publ_flag
O1 S1 N1 C7 . . . . -177.1(2) ?
O2 S1 N1 C7 . . . . -49.4(2) ?
C1 S1 N1 C7 . . . . 67.1(2) ?
O1 S1 C1 C2 . . . . 132.2(2) ?
O2 S1 C1 C2 . . . . 1.2(2) ?
N1 S1 C1 C2 . . . . -115.67(19) ?
O1 S1 C1 C6 . . . . -45.1(2) ?
O2 S1 C1 C6 . . . . -176.12(19) ?
N1 S1 C1 C6 . . . . 67.0(2) ?
C6 C1 C2 C3 . . . . 0.6(4) ?
S1 C1 C2 C3 . . . . -176.69(19) ?
C1 C2 C3 C4 . . . . -0.7(4) ?
C2 C3 C4 C5 . . . . 0.5(4) ?
C2 C3 C4 C14 . . . . -179.7(2) ?
C3 C4 C5 C6 . . . . -0.2(4) ?
C14 C4 C5 C6 . . . . 180.0(3) ?
C4 C5 C6 C1 . . . . 0.1(4) ?
C2 C1 C6 C5 . . . . -0.3(4) ?
S1 C1 C6 C5 . . . . 177.0(2) ?
S1 N1 C7 O3 . . . . -8.7(3) ?
S1 N1 C7 C8 . . . . 171.77(16) ?
O3 C7 C8 C13 . . . . 151.8(3) ?
N1 C7 C8 C13 . . . . -28.6(3) ?
O3 C7 C8 C9 . . . . -28.3(4) ?
N1 C7 C8 C9 . . . . 151.2(2) ?
C13 C8 C9 C10 . . . . 0.9(3) ?
C7 C8 C9 C10 . . . . -179.0(2) ?
C8 C9 C10 C11 . . . . 0.2(4) ?
C9 C10 C11 C12 . . . . -1.9(4) ?
C9 C10 C11 Cl1 . . . . 179.30(18) ?
C10 C11 C12 C13 . . . . 2.4(4) ?
Cl1 C11 C12 C13 . . . . -178.81(18) ?
C11 C12 C13 C8 . . . . -1.2(4) ?
C9 C8 C13 C12 . . . . -0.4(3) ?
C7 C8 C13 C12 . . . . 179.4(2) ?
O5 S2 N2 C21 . . . . -49.9(2) ?
O4 S2 N2 C21 . . . . -177.2(2) ?
C15 S2 N2 C21 . . . . 67.7(2) ?
O5 S2 C15 C16 . . . . -164.32(18) ?
O4 S2 C15 C16 . . . . -32.9(2) ?
N2 S2 C15 C16 . . . . 77.7(2) ?
O5 S2 C15 C20 . . . . 15.6(2) ?
O4 S2 C15 C20 . . . . 147.08(19) ?
N2 S2 C15 C20 . . . . -102.4(2) ?
C20 C15 C16 C17 . . . . -1.0(4) ?
S2 C15 C16 C17 . . . . 179.0(2) ?
C15 C16 C17 C18 . . . . 0.3(4) ?
C16 C17 C18 C19 . . . . 0.1(4) ?
C16 C17 C18 C28 . . . . -179.1(3) ?
C17 C18 C19 C20 . . . . 0.2(5) ?
C28 C18 C19 C20 . . . . 179.4(3) ?
C16 C15 C20 C19 . . . . 1.2(4) ?
S2 C15 C20 C19 . . . . -178.8(2) ?
C18 C19 C20 C15 . . . . -0.8(4) ?
S2 N2 C21 O6 . . . . 8.0(3) ?
S2 N2 C21 C22 . . . . -172.02(15) ?
O6 C21 C22 C27 . . . . -147.2(2) ?
N2 C21 C22 C27 . . . . 32.8(3) ?
O6 C21 C22 C23 . . . . 27.5(3) ?
N2 C21 C22 C23 . . . . -152.5(2) ?
C27 C22 C23 C24 . . . . -1.8(3) ?
C21 C22 C23 C24 . . . . -176.8(2) ?
C22 C23 C24 C25 . . . . 1.5(4) ?
C23 C24 C25 C26 . . . . -0.5(4) ?
C23 C24 C25 Cl2 . . . . 178.81(18) ?
C24 C25 C26 C27 . . . . -0.2(4) ?
Cl2 C25 C26 C27 . . . . -179.45(17) ?
C25 C26 C27 C22 . . . . -0.2(4) ?
C23 C22 C27 C26 . . . . 1.2(3) ?
C21 C22 C27 C26 . . . . 175.9(2) ?
